data_7041447
loop_
_publ_author_name
'Wu, Melissa M.'
'Gill, Arran M.'
'Yunpeng, Lu'
'Yongxin, Li'
'Ganguly, Rakesh'
'Falivene, Laura'
'Garc\'ia, Felipe'

_publ_section_title
;
 Aryl-NHC-group 13 trimethyl complexes: structural, stability and bonding
 insights.
;
_journal_issue 3
_journal_name_full 'Dalton transactions (Cambridge, England : 2003)'
_journal_page_first 854
_journal_page_last 864
_journal_paper_doi 10.1039/c6dt04448d
_journal_volume 46
_journal_year 2017
_chemical_formula_sum 'C30 H45 In N2'
_chemical_formula_weight 548.50
_space_group_crystal_system monoclinic
_space_group_IT_number 14
_space_group_name_Hall '-P 2yn'
_space_group_name_H-M_alt 'P 1 21/n 1'
_symmetry_space_group_name_Hall '-P 2yn'
_symmetry_space_group_name_H-M 'P 1 21/n 1'
_atom_sites_solution_hydrogens geom
_audit_update_record
;
2016-05-03 deposited with the CCDC.
2016-12-13 downloaded from the CCDC.
;
_cell_angle_alpha 90
_cell_angle_beta 98.1212(17)
_cell_angle_gamma 90
_cell_formula_units_Z 4
_cell_length_a 10.3930(6)
_cell_length_b 19.4217(9)
_cell_length_c 14.7592(7)
_cell_measurement_reflns_used 5374
_cell_measurement_temperature 103.(2)
_cell_measurement_theta_max 21.1648
_cell_measurement_theta_min 2.7795
_cell_volume 2949.3(3)
_computing_cell_refinement 'SAINT (Bruker AXS Inc., 2014)'
_computing_data_collection 'APEX2 (Bruker AXS Inc., 2014)'
_computing_data_reduction 'SAINT (Bruker AXS Inc., 2014)'
_computing_molecular_graphics 'XP (Bruker AXS Inc., 2014)'
_computing_publication_material 'APEX2 (Bruker AXS Inc., 2014)'
_computing_structure_refinement 'SHELXL-2014/6 (Sheldrick, 2014)'
_diffrn_ambient_temperature 103.(2)
_diffrn_detector_area_resol_mean 8.3333
_diffrn_measured_fraction_theta_full 0.996
_diffrn_measured_fraction_theta_max 0.996
_diffrn_measurement_device_type 'CCD area detector'
_diffrn_measurement_method 'phi and omega scans'
_diffrn_radiation_monochromator graphite
_diffrn_radiation_type MoK\a
_diffrn_radiation_wavelength 0.71073
_diffrn_reflns_av_R_equivalents 0.0436
_diffrn_reflns_av_unetI/netI 0.0401
_diffrn_reflns_limit_h_max 15
_diffrn_reflns_limit_h_min -15
_diffrn_reflns_limit_k_max 28
_diffrn_reflns_limit_k_min -27
_diffrn_reflns_limit_l_max 20
_diffrn_reflns_limit_l_min -21
_diffrn_reflns_number 40592
_diffrn_reflns_theta_full 31.07
_diffrn_reflns_theta_max 31.07
_diffrn_reflns_theta_min 2.78
_diffrn_source 'fine-focus sealed tube'
_exptl_absorpt_coefficient_mu 0.819
_exptl_absorpt_correction_T_max 0.74
_exptl_absorpt_correction_T_min 0.72
_exptl_absorpt_process_details
;
;
_exptl_crystal_colour colorless
_exptl_crystal_density_diffrn 1.235
_exptl_crystal_density_method 'not measured'
_exptl_crystal_description block
_exptl_crystal_F_000 1152
_exptl_crystal_size_max 0.420
_exptl_crystal_size_mid 0.400
_exptl_crystal_size_min 0.390
_refine_diff_density_max 0.586
_refine_diff_density_min -0.719
_refine_ls_extinction_method none
_refine_ls_goodness_of_fit_ref 1.025
_refine_ls_hydrogen_treatment constr
_refine_ls_matrix_type full
_refine_ls_number_parameters 339
_refine_ls_number_reflns 9429
_refine_ls_number_restraints 123
_refine_ls_restrained_S_all 1.021
_refine_ls_R_factor_all 0.0403
_refine_ls_R_factor_gt 0.0290
_refine_ls_shift/su_max 0.002
_refine_ls_shift/su_mean 0.000
_refine_ls_structure_factor_coef Fsqd
_refine_ls_weighting_details 'w=1/[\s^2^(Fo^2^)+(0.0276P)^2^+0.9955P] where P=(Fo^2^+2Fc^2^)/3'
_refine_ls_weighting_scheme calc
_refine_ls_wR_factor_gt 0.0636
_refine_ls_wR_factor_ref 0.0681
_reflns_number_gt 7763
_reflns_number_total 9429
_reflns_threshold_expression 'I > 2\s(I)'
_cod_data_source_file c6dt04448d2.cif
_cod_data_source_block I_IPrIn
_cod_depositor_comments 'Adding full bibliography for 7041446--7041453.cif.'
_cod_database_code 7041447

loop_
_space_group_symop_operation_xyz
'x, y, z'
'-x+1/2, y+1/2, -z+1/2'
'-x, -y, -z'
'x-1/2, -y-1/2, z-1/2'

loop_
_atom_site_type_symbol
_atom_site_label
_atom_site_fract_x
_atom_site_fract_y
_atom_site_fract_z
_atom_site_U_iso_or_equiv
_atom_site_adp_type
_atom_site_calc_flag
_atom_site_refinement_flags_adp
_atom_site_refinement_flags_occupancy
_atom_site_refinement_flags_posn
_atom_site_occupancy
_atom_site_disorder_assembly
_atom_site_disorder_group
In In1 0.27121(2) 0.22552(2) 0.70447(2) 0.01403(4) Uani d . . . 1.0 . .
C C1 0.08846(18) 0.27202(10) 0.73402(12) 0.0235(4) Uani d . . . 1.0 . .
H H1A 0.0733 0.3154 0.7003 0.035 Uiso calc U . R 1.0 . .
H H1B 0.0945 0.281 0.7998 0.035 Uiso calc U . R 1.0 . .
H H1C 0.0163 0.2404 0.7151 0.035 Uiso calc U . R 1.0 . .
C C2 0.39123(19) 0.29338(9) 0.63332(12) 0.0228(4) Uani d . . . 1.0 . .
H H2A 0.46 0.2664 0.6109 0.034 Uiso calc U . R 1.0 . .
H H2B 0.4305 0.3289 0.6756 0.034 Uiso calc U . R 1.0 . .
H H2C 0.3371 0.3153 0.5815 0.034 Uiso calc U . R 1.0 . .
C C3 0.2439(2) 0.12499(9) 0.63703(12) 0.0244(4) Uani d . . . 1.0 . .
H H3A 0.1738 0.1281 0.5853 0.037 Uiso calc U . R 1.0 . .
H H3B 0.2211 0.0907 0.6808 0.037 Uiso calc U . R 1.0 . .
H H3C 0.3246 0.1112 0.6148 0.037 Uiso calc U . R 1.0 . .
C C4 0.38081(15) 0.20948(8) 0.85024(10) 0.0128(3) Uani d . . . 1.0 . .
C C5 0.4540(2) 0.16078(9) 0.98756(12) 0.0272(4) Uani d . . . 1.0 . .
H H5 0.4717 0.1271 1.0343 0.033 Uiso calc U . R 1.0 . .
C C6 0.4868(2) 0.22765(9) 0.99340(12) 0.0252(4) Uani d . . . 1.0 . .
H H6 0.5325 0.2505 1.0452 0.03 Uiso calc U . R 1.0 . .
C C7 0.34758(16) 0.08289(8) 0.86708(10) 0.0135(3) Uani d . . . 1.0 . .
C C8 0.44189(16) 0.03903(8) 0.84134(11) 0.0153(3) Uani d . . . 1.0 . .
C C9 0.58122(17) 0.06161(10) 0.83926(12) 0.0230(4) Uani d . . . 1.0 . .
H H9 0.5889 0.1112 0.8575 0.028 Uiso calc U . R 1.0 . .
C C10 0.6743(2) 0.02015(13) 0.90714(16) 0.0425(6) Uani d . . . 1.0 . .
H H10A 0.6756 -0.0278 0.8864 0.064 Uiso calc U . R 1.0 . .
H H10B 0.6453 0.0217 0.9675 0.064 Uiso calc U . R 1.0 . .
H H10C 0.7618 0.0397 0.9112 0.064 Uiso calc U . R 1.0 . .
C C11 0.6183(2) 0.05479(16) 0.74337(15) 0.0489(7) Uani d . . . 1.0 . .
H H11A 0.6078 0.0068 0.7232 0.073 Uiso calc U . R 1.0 . .
H H11B 0.7091 0.0688 0.7442 0.073 Uiso calc U . R 1.0 . .
H H11C 0.5619 0.0844 0.7011 0.073 Uiso calc U . R 1.0 . .
C C12 0.40351(18) -0.02798(9) 0.81582(11) 0.0188(3) Uani d . . . 1.0 . .
H H12 0.4653 -0.0592 0.7974 0.023 Uiso calc U . R 1.0 . .
C C13 0.27782(18) -0.04934(9) 0.81697(12) 0.0200(3) Uani d . . . 1.0 . .
H H13 0.254 -0.0954 0.8007 0.024 Uiso calc U . R 1.0 . .
C C14 0.18557(17) -0.00425(8) 0.84162(11) 0.0179(3) Uani d . . . 1.0 . .
H H14 0.0988 -0.0197 0.8417 0.022 Uiso calc U . R 1.0 . .
C C15 0.21823(16) 0.06370(8) 0.86645(11) 0.0151(3) Uani d U . D 1.0 . .
C C16 0.1153(7) 0.1101(7) 0.8934(8) 0.023(2) Uani d U P D 0.49(3) A 1
H H16 0.1497 0.1582 0.8972 0.028 Uiso calc U P R 0.49(3) A 1
C C17 0.0723(13) 0.0914(8) 0.9869(6) 0.042(2) Uani d U P D 0.49(3) A 1
H H17A 0.0405 0.0438 0.985 0.063 Uiso calc U P R 0.49(3) A 1
H H17B 0.0028 0.1226 0.9993 0.063 Uiso calc U P R 0.49(3) A 1
H H17C 0.1466 0.0959 1.0355 0.063 Uiso calc U P R 0.49(3) A 1
C C18 -0.0077(13) 0.1081(8) 0.8200(9) 0.0222(17) Uani d U P D 0.49(3) A 1
H H18A 0.0166 0.1193 0.7599 0.033 Uiso calc U P R 0.49(3) A 1
H H18B -0.0713 0.1417 0.8357 0.033 Uiso calc U P R 0.49(3) A 1
H H18C -0.046 0.0619 0.8181 0.033 Uiso calc U P R 0.49(3) A 1
C C16A 0.1167(7) 0.1162(6) 0.8885(7) 0.022(2) Uani d U P D 0.51(3) A 2
H H16A 0.148 0.1628 0.8729 0.027 Uiso calc U P R 0.51(3) A 2
C C17A 0.1127(16) 0.1153(8) 0.9917(6) 0.047(3) Uani d U P D 0.51(3) A 2
H H17D 0.0924 0.0686 1.0107 0.07 Uiso calc U P R 0.51(3) A 2
H H17E 0.0457 0.1472 1.0065 0.07 Uiso calc U P R 0.51(3) A 2
H H17F 0.1975 0.1293 1.0241 0.07 Uiso calc U P R 0.51(3) A 2
C C18A -0.0142(15) 0.1058(10) 0.8335(12) 0.038(3) Uani d U P D 0.51(3) A 2
H H18D -0.0062 0.1072 0.7681 0.057 Uiso calc U P R 0.51(3) A 2
H H18E -0.0731 0.1425 0.8477 0.057 Uiso calc U P R 0.51(3) A 2
H H18F -0.0491 0.0611 0.8486 0.057 Uiso calc U P R 0.51(3) A 2
C C19 0.45545(16) 0.33001(8) 0.89283(10) 0.0140(3) Uani d . . . 1.0 . .
C C20 0.56347(17) 0.35189(8) 0.85339(11) 0.0168(3) Uani d . . . 1.0 . .
C C21 0.66161(19) 0.30198(10) 0.82382(13) 0.0247(4) Uani d . . . 1.0 . .
H H21 0.6148 0.2585 0.8035 0.03 Uiso calc U . R 1.0 . .
C C22 0.7275(2) 0.32861(13) 0.74427(14) 0.0366(5) Uani d . . . 1.0 . .
H H22A 0.6611 0.3443 0.6947 0.055 Uiso calc U . R 1.0 . .
H H22B 0.7785 0.2915 0.7218 0.055 Uiso calc U . R 1.0 . .
H H22C 0.785 0.3671 0.7653 0.055 Uiso calc U . R 1.0 . .
C C23 0.7657(2) 0.28463(14) 0.90469(16) 0.0468(6) Uani d . . . 1.0 . .
H H23A 0.8291 0.2528 0.8845 0.07 Uiso calc U . R 1.0 . .
H H23B 0.7248 0.2631 0.9534 0.07 Uiso calc U . R 1.0 . .
H H23C 0.81 0.327 0.9279 0.07 Uiso calc U . R 1.0 . .
C C24 0.57897(18) 0.42313(9) 0.84546(12) 0.0224(4) Uani d . . . 1.0 . .
H H24 0.6506 0.4404 0.8189 0.027 Uiso calc U . R 1.0 . .
C C25 0.49243(19) 0.46874(9) 0.87540(12) 0.0243(4) Uani d . . . 1.0 . .
H H25 0.5058 0.5169 0.8699 0.029 Uiso calc U . R 1.0 . .
C C26 0.38686(19) 0.44527(9) 0.91328(12) 0.0225(4) Uani d . . . 1.0 . .
H H26 0.3277 0.4774 0.933 0.027 Uiso calc U . R 1.0 . .
C C27 0.36580(17) 0.37463(8) 0.92307(11) 0.0166(3) Uani d . . . 1.0 . .
C C28 0.25193(18) 0.34977(10) 0.96823(12) 0.0241(4) Uani d . . . 1.0 . .
H H28 0.2335 0.3009 0.9492 0.029 Uiso calc U . R 1.0 . .
C C29 0.2865(2) 0.35126(14) 1.07306(14) 0.0413(6) Uani d . . . 1.0 . .
H H29A 0.3638 0.3229 1.0914 0.062 Uiso calc U . R 1.0 . .
H H29B 0.2136 0.333 1.1011 0.062 Uiso calc U . R 1.0 . .
H H29C 0.3042 0.3988 1.0934 0.062 Uiso calc U . R 1.0 . .
C C30 0.1282(2) 0.39157(12) 0.94043(16) 0.0379(5) Uani d . . . 1.0 . .
H H30A 0.1408 0.4385 0.9643 0.057 Uiso calc U . R 1.0 . .
H H30B 0.0557 0.3699 0.9656 0.057 Uiso calc U . R 1.0 . .
H H30C 0.1086 0.3931 0.8735 0.057 Uiso calc U . R 1.0 . .
N N1 0.38908(15) 0.15062(7) 0.89977(9) 0.0166(3) Uani d . . D 1.0 . .
N N2 0.44135(14) 0.25691(7) 0.90945(9) 0.0149(3) Uani d . . . 1.0 . .

loop_
_atom_site_aniso_label
_atom_site_aniso_U_11
_atom_site_aniso_U_22
_atom_site_aniso_U_33
_atom_site_aniso_U_12
_atom_site_aniso_U_13
_atom_site_aniso_U_23
In1 0.01671(6) 0.01230(5) 0.01193(5) -0.00225(4) -0.00197(4) 0.00163(4)
C1 0.0197(9) 0.0270(9) 0.0224(8) 0.0021(7) -0.0020(7) 0.0027(7)
C2 0.0272(10) 0.0217(8) 0.0196(8) -0.0058(7) 0.0044(7) 0.0026(7)
C3 0.0354(11) 0.0178(8) 0.0186(8) -0.0054(8) -0.0018(7) -0.0009(7)
C4 0.0135(7) 0.0112(6) 0.0132(7) -0.0009(5) 0.0007(5) 0.0002(5)
C5 0.0437(12) 0.0180(8) 0.0153(8) -0.0075(8) -0.0116(8) 0.0054(6)
C6 0.0391(11) 0.0184(8) 0.0141(8) -0.0049(8) -0.0099(7) 0.0018(6)
C7 0.0185(8) 0.0103(6) 0.0110(7) -0.0025(6) -0.0005(6) 0.0026(5)
C8 0.0166(8) 0.0144(7) 0.0152(7) -0.0014(6) 0.0032(6) 0.0056(6)
C9 0.0163(8) 0.0252(9) 0.0282(9) -0.0016(7) 0.0054(7) 0.0100(7)
C10 0.0184(10) 0.0587(15) 0.0486(13) -0.0050(10) -0.0018(9) 0.0286(12)
C11 0.0279(12) 0.085(2) 0.0362(12) -0.0098(13) 0.0131(10) 0.0169(13)
C12 0.0219(9) 0.0147(7) 0.0205(8) 0.0032(6) 0.0057(7) 0.0011(6)
C13 0.0251(9) 0.0120(7) 0.0228(8) -0.0021(7) 0.0028(7) -0.0003(6)
C14 0.0169(8) 0.0164(7) 0.0201(8) -0.0047(6) 0.0013(6) 0.0025(6)
C15 0.0163(8) 0.0158(7) 0.0130(7) 0.0010(6) 0.0007(6) 0.0016(6)
C16 0.021(4) 0.016(3) 0.029(4) -0.001(3) -0.006(3) -0.001(3)
C17 0.043(5) 0.059(6) 0.025(2) 0.026(4) 0.010(3) -0.006(3)
C18 0.007(3) 0.024(4) 0.035(3) 0.001(2) 0.000(3) -0.003(3)
C16A 0.026(4) 0.024(4) 0.019(3) 0.017(3) 0.009(3) 0.004(3)
C17A 0.061(6) 0.054(6) 0.029(3) 0.032(4) 0.020(3) 0.001(3)
C18A 0.021(3) 0.041(5) 0.054(6) 0.004(3) 0.013(3) 0.004(4)
C19 0.0186(8) 0.0093(6) 0.0124(7) -0.0022(6) -0.0034(6) -0.0003(5)
C20 0.0179(8) 0.0174(7) 0.0138(7) -0.0020(6) -0.0021(6) -0.0005(6)
C21 0.0214(9) 0.0273(9) 0.0255(9) 0.0013(8) 0.0035(7) -0.0034(8)
C22 0.0231(10) 0.0563(14) 0.0320(11) -0.0013(10) 0.0095(8) -0.0021(10)
C23 0.0394(13) 0.0648(17) 0.0351(12) 0.0313(12) 0.0012(10) 0.0019(11)
C24 0.0228(9) 0.0205(8) 0.0230(9) -0.0085(7) 0.0000(7) 0.0028(7)
C25 0.0325(10) 0.0113(7) 0.0263(9) -0.0044(7) -0.0060(8) 0.0020(7)
C26 0.0265(10) 0.0154(8) 0.0235(9) 0.0044(7) -0.0033(7) -0.0038(7)
C27 0.0176(8) 0.0167(7) 0.0140(7) -0.0009(6) -0.0027(6) -0.0024(6)
C28 0.0221(9) 0.0279(9) 0.0229(9) -0.0022(7) 0.0052(7) -0.0051(7)
C29 0.0397(13) 0.0619(16) 0.0245(10) -0.0066(12) 0.0115(9) -0.0018(10)
C30 0.0234(10) 0.0456(13) 0.0457(13) 0.0043(10) 0.0078(9) -0.0076(10)
N1 0.0233(7) 0.0112(6) 0.0135(6) -0.0025(5) -0.0032(5) 0.0009(5)
N2 0.0204(7) 0.0099(6) 0.0128(6) -0.0023(5) -0.0032(5) 0.0005(5)

loop_
_atom_type_symbol
_atom_type_description
_atom_type_scat_dispersion_real
_atom_type_scat_dispersion_imag
_atom_type_scat_source
C C 0.0033 0.0016 'International Tables Vol C Tables 4.2.6.8 and 6.1.1.4'
H H 0.0000 0.0000 'International Tables Vol C Tables 4.2.6.8 and 6.1.1.4'
N N 0.0061 0.0033 'International Tables Vol C Tables 4.2.6.8 and 6.1.1.4'
In In -0.7276 1.3100 'International Tables Vol C Tables 4.2.6.8 and 6.1.1.4'

loop_
_geom_angle_atom_site_label_1
_geom_angle_atom_site_label_2
_geom_angle_atom_site_label_3
_geom_angle
C2 In1 C3 111.44(7)
C2 In1 C1 114.53(7)
C3 In1 C1 113.29(7)
C2 In1 C4 106.83(6)
C3 In1 C4 108.55(6)
C1 In1 C4 101.34(6)
In1 C1 H1A 109.5
In1 C1 H1B 109.5
H1A C1 H1B 109.5
In1 C1 H1C 109.5
H1A C1 H1C 109.5
H1B C1 H1C 109.5
In1 C2 H2A 109.5
In1 C2 H2B 109.5
H2A C2 H2B 109.5
In1 C2 H2C 109.5
H2A C2 H2C 109.5
H2B C2 H2C 109.5
In1 C3 H3A 109.5
In1 C3 H3B 109.5
H3A C3 H3B 109.5
In1 C3 H3C 109.5
H3A C3 H3C 109.5
H3B C3 H3C 109.5
N1 C4 N2 103.69(13)
N1 C4 In1 127.07(11)
N2 C4 In1 129.00(11)
C6 C5 N1 106.45(15)
C6 C5 H5 126.8
N1 C5 H5 126.8
C5 C6 N2 106.74(15)
C5 C6 H6 126.6
N2 C6 H6 126.6
C8 C7 C15 123.40(14)
C8 C7 N1 117.36(15)
C15 C7 N1 119.17(15)
C7 C8 C12 117.29(15)
C7 C8 C9 122.66(15)
C12 C8 C9 120.04(15)
C8 C9 C10 110.69(14)
C8 C9 C11 111.14(16)
C10 C9 C11 110.18(19)
C8 C9 H9 108.2
C10 C9 H9 108.2
C11 C9 H9 108.2
C9 C10 H10A 109.5
C9 C10 H10B 109.5
H10A C10 H10B 109.5
C9 C10 H10C 109.5
H10A C10 H10C 109.5
H10B C10 H10C 109.5
C9 C11 H11A 109.5
C9 C11 H11B 109.5
H11A C11 H11B 109.5
C9 C11 H11C 109.5
H11A C11 H11C 109.5
H11B C11 H11C 109.5
C13 C12 C8 120.94(16)
C13 C12 H12 119.5
C8 C12 H12 119.5
C12 C13 C14 120.49(16)
C12 C13 H13 119.8
C14 C13 H13 119.8
C13 C14 C15 120.95(16)
C13 C14 H14 119.5
C15 C14 H14 119.5
C7 C15 C14 116.88(15)
C7 C15 C16 124.3(4)
C14 C15 C16 118.8(4)
C7 C15 C16A 120.8(4)
C14 C15 C16A 122.3(4)
C15 C16 C17 113.7(9)
C15 C16 C18 110.4(9)
C17 C16 C18 107.6(7)
C15 C16 H16 108.3
C17 C16 H16 108.3
C18 C16 H16 108.3
C16 C17 H17A 109.5
C16 C17 H17B 109.5
H17A C17 H17B 109.5
C16 C17 H17C 109.5
H17A C17 H17C 109.5
H17B C17 H17C 109.5
C16 C18 H18A 109.5
C16 C18 H18B 109.5
H18A C18 H18B 109.5
C16 C18 H18C 109.5
H18A C18 H18C 109.5
H18B C18 H18C 109.5
C18A C16A C17A 112.8(8)
C18A C16A C15 113.3(10)
C17A C16A C15 108.6(8)
C18A C16A H16A 107.3
C17A C16A H16A 107.3
C15 C16A H16A 107.3
C16A C17A H17D 109.5
C16A C17A H17E 109.5
H17D C17A H17E 109.5
C16A C17A H17F 109.5
H17D C17A H17F 109.5
H17E C17A H17F 109.5
C16A C18A H18D 109.5
C16A C18A H18E 109.5
H18D C18A H18E 109.5
C16A C18A H18F 109.5
H18D C18A H18F 109.5
H18E C18A H18F 109.5
C27 C19 C20 123.80(15)
C27 C19 N2 117.83(15)
C20 C19 N2 118.21(14)
C24 C20 C19 116.29(16)
C24 C20 C21 121.21(16)
C19 C20 C21 122.47(15)
C20 C21 C22 113.39(16)
C20 C21 C23 110.28(16)
C22 C21 C23 109.21(18)
C20 C21 H21 107.9
C22 C21 H21 107.9
C23 C21 H21 107.9
C21 C22 H22A 109.5
C21 C22 H22B 109.5
H22A C22 H22B 109.5
C21 C22 H22C 109.5
H22A C22 H22C 109.5
H22B C22 H22C 109.5
C21 C23 H23A 109.5
C21 C23 H23B 109.5
H23A C23 H23B 109.5
C21 C23 H23C 109.5
H23A C23 H23C 109.5
H23B C23 H23C 109.5
C25 C24 C20 121.35(17)
C25 C24 H24 119.3
C20 C24 H24 119.3
C26 C25 C24 120.70(16)
C26 C25 H25 119.7
C24 C25 H25 119.7
C25 C26 C27 120.75(17)
C25 C26 H26 119.6
C27 C26 H26 119.6
C19 C27 C26 117.12(16)
C19 C27 C28 122.82(15)
C26 C27 C28 120.02(16)
C27 C28 C30 113.11(16)
C27 C28 C29 110.48(16)
C30 C28 C29 109.17(17)
C27 C28 H28 108.0
C30 C28 H28 108.0
C29 C28 H28 108.0
C28 C29 H29A 109.5
C28 C29 H29B 109.5
H29A C29 H29B 109.5
C28 C29 H29C 109.5
H29A C29 H29C 109.5
H29B C29 H29C 109.5
C28 C30 H30A 109.5
C28 C30 H30B 109.5
H30A C30 H30B 109.5
C28 C30 H30C 109.5
H30A C30 H30C 109.5
H30B C30 H30C 109.5
C4 N1 C5 111.70(13)
C4 N1 C7 126.52(13)
C5 N1 C7 121.58(13)
C4 N2 C6 111.42(13)
C4 N2 C19 127.01(13)
C6 N2 C19 121.53(13)

loop_
_geom_bond_atom_site_label_1
_geom_bond_atom_site_label_2
_geom_bond_distance
In1 C2 2.1831(17)
In1 C3 2.1918(17)
In1 C1 2.2016(18)
In1 C4 2.3088(15)
C1 H1A 0.98
C1 H1B 0.98
C1 H1C 0.98
C2 H2A 0.98
C2 H2B 0.98
C2 H2C 0.98
C3 H3A 0.98
C3 H3B 0.98
C3 H3C 0.98
C4 N1 1.3532(19)
C4 N2 1.361(2)
C5 C6 1.343(2)
C5 N1 1.388(2)
C5 H5 0.95
C6 N2 1.384(2)
C6 H6 0.95
C7 C8 1.391(2)
C7 C15 1.394(2)
C7 N1 1.446(2)
C8 C12 1.397(2)
C8 C9 1.517(2)
C9 C10 1.521(3)
C9 C11 1.524(3)
C9 H9 1.0
C10 H10A 0.98
C10 H10B 0.98
C10 H10C 0.98
C11 H11A 0.98
C11 H11B 0.98
C11 H11C 0.98
C12 C13 1.373(2)
C12 H12 0.95
C13 C14 1.385(2)
C13 H13 0.95
C14 C15 1.399(2)
C14 H14 0.95
C15 C16 1.495(9)
C15 C16A 1.535(8)
C16 C17 1.552(10)
C16 C18 1.555(9)
C16 H16 1.0
C17 H17A 0.98
C17 H17B 0.98
C17 H17C 0.98
C18 H18A 0.98
C18 H18B 0.98
C18 H18C 0.98
C16A C18A 1.497(10)
C16A C17A 1.530(9)
C16A H16A 1.0
C17A H17D 0.98
C17A H17E 0.98
C17A H17F 0.98
C18A H18D 0.98
C18A H18E 0.98
C18A H18F 0.98
C19 C27 1.391(2)
C19 C20 1.402(2)
C19 N2 1.4516(19)
C20 C24 1.400(2)
C20 C21 1.515(3)
C21 C22 1.530(3)
C21 C23 1.531(3)
C21 H21 1.0
C22 H22A 0.98
C22 H22B 0.98
C22 H22C 0.98
C23 H23A 0.98
C23 H23B 0.98
C23 H23C 0.98
C24 C25 1.379(3)
C24 H24 0.95
C25 C26 1.377(3)
C25 H25 0.95
C26 C27 1.400(2)
C26 H26 0.95
C27 C28 1.517(2)
C28 C30 1.527(3)
C28 C29 1.538(3)
C28 H28 1.0
C29 H29A 0.98
C29 H29B 0.98
C29 H29C 0.98
C30 H30A 0.98
C30 H30B 0.98
C30 H30C 0.98
